data_1555340
loop_
_publ_author_name
'Chen, Si'
'Li, Zong-Jun'
'Li, Shu-Hui'
'Gao, Xiang'

_publ_section_title
;
 Base-Promoted Consecutive Enolate Addition Reaction of [60]Fullerene with
 Ketones.
;
_journal_issue 21
_journal_name_full 'Organic letters'
_journal_page_first 5192
_journal_page_last 5195
_journal_paper_doi 10.1021/acs.orglett.5b02528
_journal_volume 17
_journal_year 2015
_chemical_formula_sum 'C81 H22 O S2'
_chemical_formula_weight 1075.11
_space_group_IT_number 15
_space_group_name_Hall '-C 2yc'
_space_group_name_H-M_alt 'C 1 2/c 1'
_symmetry_cell_setting monoclinic
_symmetry_space_group_name_H-M 'C 1 2/c 1'
_atom_sites_solution_hydrogens geom
_atom_sites_solution_primary direct
_atom_sites_solution_secondary difmap
_audit_creation_method SHELXL-97
_cell_angle_alpha 90.00
_cell_angle_beta 104.361(2)
_cell_angle_gamma 90.00
_cell_formula_units_Z 8
_cell_length_a 45.917(4)
_cell_length_b 10.2140(9)
_cell_length_c 19.5587(17)
_cell_measurement_temperature 188(2)
_cell_volume 8886.3(13)
_computing_structure_refinement 'SHELXL-97 (Sheldrick, 1997)'
_computing_structure_solution 'SHELXS-97 (Sheldrick, 1990)'
_diffrn_ambient_temperature 188(2)
_diffrn_measured_fraction_theta_full 0.994
_diffrn_measured_fraction_theta_max 0.994
_diffrn_measurement_device_type 'Bruker APEXII CCD area detector'
_diffrn_radiation_monochromator graphite
_diffrn_radiation_source 'fine-focus sealed tube'
_diffrn_radiation_type MoK\a
_diffrn_radiation_wavelength 0.71073
_diffrn_reflns_av_R_equivalents 0.0991
_diffrn_reflns_av_sigmaI/netI 0.1176
_diffrn_reflns_limit_h_max 56
_diffrn_reflns_limit_h_min -51
_diffrn_reflns_limit_k_max 12
_diffrn_reflns_limit_k_min -12
_diffrn_reflns_limit_l_max 22
_diffrn_reflns_limit_l_min -24
_diffrn_reflns_number 27683
_diffrn_reflns_theta_full 26.04
_diffrn_reflns_theta_max 26.04
_diffrn_reflns_theta_min 1.83
_exptl_absorpt_coefficient_mu 0.184
_exptl_crystal_colour block
_exptl_crystal_density_diffrn 1.607
_exptl_crystal_density_method 'not measured'
_exptl_crystal_description black
_exptl_crystal_F_000 4384
_refine_diff_density_max 0.317
_refine_diff_density_min -0.493
_refine_diff_density_rms 0.063
_refine_ls_extinction_method none
_refine_ls_goodness_of_fit_ref 1.033
_refine_ls_hydrogen_treatment mixed
_refine_ls_matrix_type full
_refine_ls_number_parameters 845
_refine_ls_number_reflns 8710
_refine_ls_number_restraints 0
_refine_ls_restrained_S_all 1.033
_refine_ls_R_factor_all 0.1478
_refine_ls_R_factor_gt 0.0699
_refine_ls_shift/su_max 0.000
_refine_ls_shift/su_mean 0.000
_refine_ls_structure_factor_coef Fsqd
_refine_ls_weighting_details 'calc w=1/[\s^2^(Fo^2^)+(0.0523P)^2^+0.0000P] where P=(Fo^2^+2Fc^2^)/3'
_refine_ls_weighting_scheme calc
_refine_ls_wR_factor_gt 0.1228
_refine_ls_wR_factor_ref 0.1507
_reflns_number_gt 4623
_reflns_number_total 8710
_reflns_threshold_expression >2sigma(I)
_cod_data_source_file ol5b02528_si_004.cif
_cod_data_source_block a
_cod_depositor_comments
;
The following automatic conversions were performed:

data item '_symmetry_cell_setting' value 'Monoclinic' was changed to
'monoclinic' in accordance with the
/home/saulius/struct/COD-crude-data/automatic-downloads/DataCite-retrospective/ACS/depositions/lib/dictionaries/cif_core.dic
dictionary named 'cif_core.dic' version 2.4.2 last updated on
2011-04-26.

Automatic conversion script
Id: cif_fix_values 6909 2019-04-08 15:41:33Z antanas 
;
_cod_original_cell_volume 8886.4(14)
_cod_original_sg_symbol_H-M C2/c
_cod_database_code 1555340

loop_
_symmetry_equiv_pos_as_xyz
'x, y, z'
'-x, y, -z+1/2'
'x+1/2, y+1/2, z'
'-x+1/2, y+1/2, -z+1/2'
'-x, -y, -z'
'x, -y, z-1/2'
'-x+1/2, -y+1/2, -z'
'x+1/2, -y+1/2, z-1/2'

loop_
_atom_site_label
_atom_site_type_symbol
_atom_site_fract_x
_atom_site_fract_y
_atom_site_fract_z
_atom_site_U_iso_or_equiv
_atom_site_adp_type
_atom_site_occupancy
_atom_site_symmetry_multiplicity
_atom_site_calc_flag
O1 O 0.23516(6) 0.3097(3) 0.38457(14) 0.0405(7) Uani 1 1 d
C49 C 0.03005(8) 0.0914(4) 0.4789(2) 0.0333(10) Uani 1 1 d
S1 S 0.03112(3) 0.59891(14) 0.56627(7) 0.0648(4) Uani 1 1 d
C40 C 0.10727(9) -0.2588(3) 0.4141(2) 0.0295(10) Uani 1 1 d
S2 S 0.01631(5) 0.39342(19) 0.66584(12) 0.1277(8) Uani 1 1 d
C56 C 0.09192(9) -0.2076(3) 0.51683(19) 0.0304(10) Uani 1 1 d
C32 C 0.03473(8) 0.2925(4) 0.3822(2) 0.0287(9) Uani 1 1 d
C18 C 0.08192(8) 0.0829(3) 0.23978(17) 0.0247(9) Uani 1 1 d
C37 C 0.07762(9) -0.1414(3) 0.28353(19) 0.0310(10) Uani 1 1 d
C50 C 0.01981(9) 0.0679(4) 0.4040(2) 0.0342(10) Uani 1 1 d
C4 C 0.10322(8) 0.3008(3) 0.26725(17) 0.0234(9) Uani 1 1 d
C53 C 0.06017(9) -0.1883(4) 0.3311(2) 0.0322(10) Uani 1 1 d
C54 C 0.07482(9) -0.2458(3) 0.3953(2) 0.0322(10) Uani 1 1 d
C44 C 0.12232(9) -0.0456(3) 0.59681(18) 0.0268(9) Uani 1 1 d
C59 C 0.04416(9) -0.0295(4) 0.5113(2) 0.0337(10) Uani 1 1 d
C34 C 0.03182(8) 0.1350(4) 0.29349(19) 0.0284(9) Uani 1 1 d
C25 C 0.17178(8) 0.0301(3) 0.56853(18) 0.0238(9) Uani 1 1 d
C38 C 0.10870(9) -0.1533(3) 0.30193(19) 0.0283(10) Uani 1 1 d
C51 C 0.02672(8) -0.0652(4) 0.3890(2) 0.0330(10) Uani 1 1 d
C13 C 0.08922(8) 0.4274(3) 0.43647(19) 0.0239(9) Uani 1 1 d
C35 C 0.03827(8) 0.0062(4) 0.27893(18) 0.0270(9) Uani 1 1 d
C60 C 0.04214(9) -0.1261(4) 0.4563(2) 0.0357(10) Uani 1 1 d
C47 C 0.06876(9) 0.2181(4) 0.56238(18) 0.0295(9) Uani 1 1 d
C16 C 0.05017(8) 0.2403(4) 0.27912(18) 0.0266(9) Uani 1 1 d
C9 C 0.17725(8) 0.2483(3) 0.46452(17) 0.0206(8) Uani 1 1 d
C55 C 0.06546(9) -0.2150(4) 0.4588(2) 0.0322(10) Uani 1 1 d
C48 C 0.04226(9) 0.2119(4) 0.5036(2) 0.0333(10) Uani 1 1 d
C58 C 0.06982(9) -0.0238(4) 0.56648(19) 0.0316(10) Uani 1 1 d
C33 C 0.02209(8) 0.1657(4) 0.3564(2) 0.0307(10) Uani 1 1 d
C28 C 0.11833(8) 0.3109(3) 0.56539(18) 0.0254(9) Uani 1 1 d
C1 C 0.16027(8) 0.3160(3) 0.38961(17) 0.0216(9) Uani 1 1 d
C14 C 0.07905(8) 0.4043(3) 0.36154(18) 0.0248(9) Uani 1 1 d
C24 C 0.17556(8) 0.0035(3) 0.49387(18) 0.0227(9) Uani 1 1 d
C3 C 0.10573(8) 0.3767(3) 0.33499(18) 0.0224(9) Uani 1 1 d
C41 C 0.11784(9) -0.2343(3) 0.48994(19) 0.0279(9) Uani 1 1 d
C22 C 0.15172(9) -0.1433(3) 0.39588(19) 0.0259(9) Uani 1 1 d
C57 C 0.09430(9) -0.1132(4) 0.56920(18) 0.0307(10) Uani 1 1 d
C20 C 0.12739(9) -0.0475(3) 0.28900(18) 0.0268(9) Uani 1 1 d
C46 C 0.08248(9) 0.1029(4) 0.59302(18) 0.0303(10) Uani 1 1 d
C31 C 0.04457(8) 0.3149(4) 0.4545(2) 0.0300(9) Uani 1 1 d
C45 C 0.11483(9) 0.0902(4) 0.61137(17) 0.0274(9) Uani 1 1 d
C29 C 0.08743(9) 0.3248(3) 0.54863(18) 0.0254(9) Uani 1 1 d
C15 C 0.05232(8) 0.3402(3) 0.33514(19) 0.0266(9) Uani 1 1 d
C23 C 0.16176(8) -0.1184(3) 0.46825(19) 0.0244(9) Uani 1 1 d
C30 C 0.07223(8) 0.3844(3) 0.48217(19) 0.0273(9) Uani 1 1 d
C42 C 0.14469(9) -0.1660(3) 0.51599(19) 0.0261(9) Uani 1 1 d
C43 C 0.14737(9) -0.0724(3) 0.57212(17) 0.0241(9) Uani 1 1 d
C52 C 0.03575(9) -0.0971(4) 0.3282(2) 0.0313(10) Uani 1 1 d
C39 C 0.12379(9) -0.2136(3) 0.36847(19) 0.0284(9) Uani 1 1 d
C2 C 0.13086(8) 0.3826(3) 0.38987(18) 0.0215(9) Uani 1 1 d
C17 C 0.07471(8) 0.2154(3) 0.25261(17) 0.0242(9) Uani 1 1 d
C27 C 0.13229(8) 0.1911(3) 0.59674(17) 0.0232(9) Uani 1 1 d
C11 C 0.13565(8) 0.3542(3) 0.51734(18) 0.0220(9) Uani 1 1 d
C10 C 0.16071(8) 0.2612(3) 0.52173(17) 0.0191(8) Uani 1 1 d
C5 C 0.12767(8) 0.1946(3) 0.28263(17) 0.0222(8) Uani 1 1 d
C7 C 0.16516(8) 0.0811(3) 0.37276(17) 0.0215(8) Uani 1 1 d
C19 C 0.11439(8) 0.0698(3) 0.25926(17) 0.0232(9) Uani 1 1 d
C26 C 0.15809(8) 0.1650(3) 0.56792(17) 0.0235(9) Uani 1 1 d
C12 C 0.12147(8) 0.4106(3) 0.45423(18) 0.0228(9) Uani 1 1 d
C6 C 0.15249(8) 0.1989(3) 0.33906(17) 0.0207(8) Uani 1 1 d
C21 C 0.15363(8) -0.0416(3) 0.34698(18) 0.0228(9) Uani 1 1 d
C8 C 0.17668(8) 0.1018(3) 0.44671(17) 0.0209(8) Uani 1 1 d
C36 C 0.06391(9) -0.0216(4) 0.25161(18) 0.0275(9) Uani 1 1 d
C77 C 0.17873(11) 0.4678(5) 0.1688(2) 0.0411(12) Uani 1 1 d
H61 H 0.1922(9) 0.423(4) 0.147(2) 0.049(13) Uiso 1 1 d
C78 C 0.18547(11) 0.5887(5) 0.2029(2) 0.0439(12) Uani 1 1 d
H62 H 0.2062(10) 0.636(4) 0.197(2) 0.059(13) Uiso 1 1 d
C75 C 0.13168(9) 0.4574(3) 0.20241(18) 0.0276(9) Uani 1 1 d
C79 C 0.16508(11) 0.6433(4) 0.2351(2) 0.0424(12) Uani 1 1 d
H64 H 0.1690(10) 0.729(4) 0.261(2) 0.074(15) Uiso 1 1 d
C76 C 0.15230(10) 0.4028(4) 0.1694(2) 0.0327(10) Uani 1 1 d
H65 H 0.1476(8) 0.318(4) 0.142(2) 0.051(12) Uiso 1 1 d
C80 C 0.13822(10) 0.5797(4) 0.2348(2) 0.0344(10) Uani 1 1 d
H66 H 0.1217(9) 0.624(3) 0.2583(19) 0.044(12) Uiso 1 1 d
C74 C 0.10262(9) 0.3887(4) 0.20133(19) 0.0275(9) Uani 1 1 d
H672 H 0.0958(8) 0.333(3) 0.1553(19) 0.034(10) Uiso 1 1 d
H671 H 0.0852(8) 0.457(3) 0.1995(17) 0.030(10) Uiso 1 1 d
C69 C 0.22231(10) -0.1723(4) 0.7039(2) 0.0390(11) Uani 1 1 d
H68 H 0.2111(8) -0.137(3) 0.7378(17) 0.023(10) Uiso 1 1 d
C70 C 0.24084(11) -0.2824(4) 0.7170(2) 0.0468(13) Uani 1 1 d
H69 H 0.2423(9) -0.328(4) 0.764(2) 0.053(13) Uiso 1 1 d
C73 C 0.23324(9) -0.1483(4) 0.5922(2) 0.0340(11) Uani 1 1 d
H70 H 0.2318(9) -0.097(3) 0.550(2) 0.046(12) Uiso 1 1 d
C68 C 0.21848(8) -0.1028(4) 0.64151(19) 0.0275(9) Uani 1 1 d
C67 C 0.20079(9) 0.0227(4) 0.6306(2) 0.0279(10) Uani 1 1 d
H722 H 0.2138(8) 0.092(3) 0.6188(17) 0.030(10) Uiso 1 1 d
H721 H 0.1941(8) 0.048(3) 0.6768(19) 0.033(10) Uiso 1 1 d
C71 C 0.25521(11) -0.3264(4) 0.6671(3) 0.0443(12) Uani 1 1 d
H73 H 0.2674(10) -0.408(4) 0.678(2) 0.072(15) Uiso 1 1 d
C72 C 0.25100(10) -0.2587(4) 0.6039(3) 0.0400(11) Uani 1 1 d
H74 H 0.2629(9) -0.296(4) 0.572(2) 0.051(13) Uiso 1 1 d
C63 C 0.19319(10) 0.5384(4) 0.4854(2) 0.0321(10) Uani 1 1 d
H751 H 0.2011(9) 0.628(4) 0.506(2) 0.050(12) Uiso 1 1 d
C62 C 0.21513(9) 0.4315(4) 0.5214(2) 0.0301(10) Uani 1 1 d
H762 H 0.2385(8) 0.460(3) 0.5270(17) 0.034(10) Uiso 1 1 d
H761 H 0.2137(8) 0.415(3) 0.570(2) 0.041(12) Uiso 1 1 d
C64 C 0.18787(10) 0.5405(4) 0.4051(2) 0.0298(10) Uani 1 1 d
H772 H 0.2051(7) 0.590(3) 0.3913(16) 0.018(9) Uiso 1 1 d
H771 H 0.1687(8) 0.588(3) 0.3822(17) 0.028(10) Uiso 1 1 d
C61 C 0.21005(8) 0.3004(4) 0.48059(18) 0.0259(9) Uani 1 1 d
H78 H 0.2262(8) 0.226(3) 0.5071(17) 0.040(11) Uiso 1 1 d
C65 C 0.18519(8) 0.4033(3) 0.37089(19) 0.0249(9) Uani 1 1 d
H79 H 0.1827(7) 0.412(3) 0.3190(17) 0.016(9) Uiso 1 1 d
C66 C 0.21354(9) 0.3321(3) 0.4077(2) 0.0283(9) Uani 1 1 d
C81 C 0.02373(10) 0.4959(5) 0.6155(3) 0.0586(14) Uani 1 1 d
H752 H 0.1731(8) 0.527(3) 0.4974(16) 0.018(9) Uiso 1 1 d

loop_
_atom_site_aniso_label
_atom_site_aniso_U_11
_atom_site_aniso_U_22
_atom_site_aniso_U_33
_atom_site_aniso_U_23
_atom_site_aniso_U_13
_atom_site_aniso_U_12
O1 0.0291(18) 0.0593(19) 0.0360(17) 0.0111(14) 0.0133(14) 0.0070(15)
C49 0.022(2) 0.046(3) 0.035(2) 0.002(2) 0.0138(19) 0.001(2)
S1 0.0463(8) 0.0821(10) 0.0670(9) 0.0031(8) 0.0157(7) 0.0049(7)
C40 0.037(3) 0.0171(19) 0.033(2) -0.0003(17) 0.0058(19) 0.0000(18)
S2 0.143(2) 0.1035(15) 0.155(2) 0.0421(13) 0.0723(16) 0.0014(13)
C56 0.034(3) 0.029(2) 0.027(2) 0.0095(18) 0.0058(19) -0.0077(19)
C32 0.018(2) 0.038(2) 0.029(2) 0.0018(18) 0.0047(18) 0.0073(18)
C18 0.027(2) 0.034(2) 0.0124(18) -0.0041(16) 0.0022(16) -0.0014(18)
C37 0.036(3) 0.028(2) 0.026(2) -0.0079(17) 0.0007(19) -0.0074(19)
C50 0.021(2) 0.045(3) 0.037(3) 0.002(2) 0.0092(19) -0.0045(19)
C4 0.027(2) 0.027(2) 0.0173(19) 0.0033(16) 0.0069(16) 0.0023(17)
C53 0.032(2) 0.027(2) 0.033(2) -0.0050(18) -0.0002(19) -0.0132(19)
C54 0.040(3) 0.020(2) 0.035(2) -0.0039(17) 0.006(2) -0.0116(19)
C44 0.034(2) 0.030(2) 0.017(2) 0.0067(16) 0.0074(18) -0.0043(18)
C59 0.029(2) 0.045(3) 0.032(2) 0.005(2) 0.0159(19) -0.012(2)
C34 0.017(2) 0.039(2) 0.024(2) 0.0018(17) -0.0035(17) -0.0003(18)
C25 0.026(2) 0.026(2) 0.019(2) 0.0007(15) 0.0043(17) 0.0001(17)
C38 0.042(3) 0.020(2) 0.023(2) -0.0081(16) 0.0083(19) 0.0006(18)
C51 0.019(2) 0.043(3) 0.035(2) 0.001(2) 0.0016(19) -0.0119(19)
C13 0.026(2) 0.0144(18) 0.033(2) -0.0007(16) 0.0093(18) 0.0046(16)
C35 0.023(2) 0.034(2) 0.020(2) -0.0046(17) -0.0031(17) -0.0084(18)
C60 0.031(3) 0.038(2) 0.040(3) 0.002(2) 0.011(2) -0.015(2)
C47 0.029(2) 0.042(2) 0.021(2) -0.0042(18) 0.0131(18) 0.0018(19)
C16 0.020(2) 0.034(2) 0.022(2) 0.0053(17) -0.0017(17) 0.0028(18)
C9 0.027(2) 0.0152(18) 0.0191(19) 0.0019(14) 0.0041(16) 0.0025(16)
C55 0.033(3) 0.029(2) 0.034(2) 0.0053(18) 0.007(2) -0.0123(19)
C48 0.025(2) 0.043(3) 0.037(2) -0.001(2) 0.0174(19) 0.0051(19)
C58 0.031(2) 0.042(2) 0.025(2) 0.0072(18) 0.0118(19) -0.008(2)
C33 0.018(2) 0.042(2) 0.030(2) 0.0015(19) 0.0009(18) -0.0007(18)
C28 0.032(2) 0.026(2) 0.019(2) -0.0080(16) 0.0069(17) 0.0004(18)
C1 0.024(2) 0.0218(19) 0.0179(19) 0.0071(15) 0.0023(16) 0.0051(16)
C14 0.028(2) 0.0185(19) 0.026(2) 0.0027(16) 0.0034(18) 0.0049(17)
C24 0.019(2) 0.027(2) 0.021(2) 0.0037(16) 0.0033(16) 0.0045(17)
C3 0.026(2) 0.0189(19) 0.022(2) 0.0008(15) 0.0059(17) -0.0018(16)
C41 0.041(3) 0.0154(19) 0.026(2) 0.0036(16) 0.0059(19) -0.0014(18)
C22 0.033(2) 0.0172(19) 0.028(2) -0.0047(16) 0.0091(18) 0.0070(17)
C57 0.042(3) 0.030(2) 0.020(2) 0.0078(17) 0.0079(19) -0.008(2)
C20 0.035(2) 0.028(2) 0.019(2) -0.0058(16) 0.0103(18) 0.0019(18)
C46 0.030(2) 0.047(3) 0.017(2) 0.0020(18) 0.0110(18) -0.004(2)
C31 0.022(2) 0.035(2) 0.034(2) -0.0021(18) 0.0103(18) 0.0079(18)
C45 0.039(3) 0.034(2) 0.0107(18) -0.0013(16) 0.0085(17) -0.0027(19)
C29 0.032(2) 0.027(2) 0.020(2) -0.0107(16) 0.0113(17) 0.0011(18)
C15 0.025(2) 0.028(2) 0.026(2) 0.0025(17) 0.0043(18) 0.0097(18)
C23 0.027(2) 0.0185(19) 0.028(2) 0.0010(16) 0.0079(18) 0.0075(16)
C30 0.028(2) 0.025(2) 0.030(2) -0.0057(17) 0.0081(18) 0.0088(18)
C42 0.029(2) 0.0171(19) 0.030(2) 0.0049(16) 0.0043(18) 0.0045(17)
C43 0.033(2) 0.0210(19) 0.0168(19) 0.0070(15) 0.0043(17) 0.0016(17)
C52 0.026(2) 0.033(2) 0.031(2) -0.0039(18) -0.0007(19) -0.0107(19)
C39 0.038(3) 0.0177(19) 0.030(2) -0.0054(17) 0.0088(19) 0.0033(18)
C2 0.028(2) 0.0120(17) 0.023(2) 0.0046(15) 0.0033(17) 0.0000(16)
C17 0.024(2) 0.028(2) 0.0170(19) 0.0045(16) -0.0023(17) 0.0017(17)
C27 0.031(2) 0.028(2) 0.0104(18) -0.0042(15) 0.0044(16) -0.0027(18)
C11 0.027(2) 0.0173(18) 0.022(2) -0.0077(15) 0.0066(17) -0.0029(16)
C10 0.021(2) 0.0192(18) 0.0177(19) -0.0059(15) 0.0062(16) -0.0013(16)
C5 0.030(2) 0.025(2) 0.0144(19) -0.0010(15) 0.0108(16) -0.0014(17)
C7 0.020(2) 0.026(2) 0.0201(19) -0.0003(16) 0.0097(16) 0.0020(17)
C19 0.030(2) 0.029(2) 0.0114(18) -0.0046(15) 0.0056(16) -0.0010(18)
C26 0.026(2) 0.026(2) 0.0155(19) 0.0008(16) -0.0021(16) -0.0010(17)
C12 0.028(2) 0.0165(18) 0.024(2) -0.0018(15) 0.0066(17) -0.0016(16)
C6 0.021(2) 0.026(2) 0.0173(19) 0.0000(15) 0.0094(16) 0.0020(16)
C21 0.029(2) 0.0218(19) 0.019(2) -0.0036(15) 0.0085(17) 0.0066(17)
C8 0.018(2) 0.023(2) 0.021(2) 0.0005(16) 0.0042(16) 0.0015(16)
C36 0.032(2) 0.031(2) 0.016(2) -0.0078(16) -0.0018(18) -0.0053(19)
C77 0.046(3) 0.047(3) 0.037(3) 0.011(2) 0.023(2) 0.013(2)
C78 0.047(3) 0.051(3) 0.033(3) 0.019(2) 0.010(2) -0.004(3)
C75 0.040(3) 0.027(2) 0.014(2) 0.0060(16) 0.0035(18) 0.0027(19)
C79 0.058(3) 0.034(3) 0.033(3) 0.006(2) 0.008(2) -0.010(2)
C76 0.044(3) 0.032(2) 0.025(2) 0.0018(19) 0.013(2) 0.000(2)
C80 0.045(3) 0.032(2) 0.025(2) 0.0065(18) 0.007(2) 0.004(2)
C74 0.031(2) 0.033(2) 0.018(2) 0.0058(18) 0.0051(18) 0.003(2)
C69 0.039(3) 0.042(3) 0.034(3) 0.004(2) 0.005(2) 0.001(2)
C70 0.058(3) 0.045(3) 0.035(3) 0.018(2) 0.006(2) 0.007(2)
C73 0.038(3) 0.031(2) 0.031(2) 0.006(2) 0.006(2) -0.002(2)
C68 0.022(2) 0.033(2) 0.023(2) 0.0038(18) -0.0023(17) 0.0003(18)
C67 0.028(2) 0.033(2) 0.020(2) 0.0019(18) 0.0010(18) -0.0048(19)
C71 0.041(3) 0.032(3) 0.054(3) 0.007(2) 0.001(2) 0.001(2)
C72 0.029(3) 0.035(3) 0.055(3) -0.002(2) 0.008(2) 0.000(2)
C63 0.032(3) 0.025(2) 0.037(3) -0.0080(18) 0.004(2) -0.008(2)
C62 0.028(3) 0.031(2) 0.028(2) 0.0003(18) 0.0000(19) -0.0059(19)
C64 0.025(2) 0.027(2) 0.034(2) 0.0075(18) 0.001(2) -0.0050(19)
C61 0.024(2) 0.029(2) 0.023(2) 0.0062(17) 0.0032(17) -0.0005(18)
C65 0.026(2) 0.027(2) 0.021(2) 0.0050(17) 0.0055(17) -0.0009(17)
C66 0.026(2) 0.027(2) 0.032(2) -0.0006(17) 0.0074(19) -0.0031(18)
C81 0.040(3) 0.064(3) 0.075(4) -0.002(3) 0.020(3) 0.005(3)

loop_
_atom_type_symbol
_atom_type_description
_atom_type_scat_dispersion_real
_atom_type_scat_dispersion_imag
_atom_type_scat_source
C C 0.0033 0.0016 'International Tables Vol C Tables 4.2.6.8 and 6.1.1.4'
H H 0.0000 0.0000 'International Tables Vol C Tables 4.2.6.8 and 6.1.1.4'
O O 0.0106 0.0060 'International Tables Vol C Tables 4.2.6.8 and 6.1.1.4'
S S 0.1246 0.1234 'International Tables Vol C Tables 4.2.6.8 and 6.1.1.4'

loop_
_geom_angle_atom_site_label_1
_geom_angle_atom_site_label_2
_geom_angle_atom_site_label_3
_geom_angle
C48 C49 C50 120.2(4)
C48 C49 C59 120.0(4)
C50 C49 C59 107.2(3)
C39 C40 C54 119.9(3)
C39 C40 C41 119.9(4)
C54 C40 C41 107.6(4)
C57 C56 C41 118.6(3)
C57 C56 C55 120.8(4)
C41 C56 C55 108.2(3)
C31 C32 C15 119.8(3)
C31 C32 C33 119.9(3)
C15 C32 C33 108.4(3)
C36 C18 C17 121.3(4)
C36 C18 C19 119.7(3)
C17 C18 C19 108.0(3)
C38 C37 C36 119.7(3)
C38 C37 C53 120.0(3)
C36 C37 C53 107.8(4)
C33 C50 C49 120.1(4)
C33 C50 C51 119.0(4)
C49 C50 C51 109.3(3)
C3 C4 C5 107.3(3)
C3 C4 C17 109.3(3)
C5 C4 C17 100.6(3)
C3 C4 C74 114.1(3)
C5 C4 C74 115.4(3)
C17 C4 C74 109.3(3)
C54 C53 C52 120.0(4)
C54 C53 C37 119.7(4)
C52 C53 C37 108.0(3)
C53 C54 C55 120.1(4)
C53 C54 C40 120.1(4)
C55 C54 C40 108.0(3)
C43 C44 C57 121.1(3)
C43 C44 C45 120.6(3)
C57 C44 C45 107.1(3)
C58 C59 C60 119.5(4)
C58 C59 C49 120.0(4)
C60 C59 C49 108.3(3)
C35 C34 C16 120.1(4)
C35 C34 C33 120.3(3)
C16 C34 C33 109.0(3)
C26 C25 C24 107.3(3)
C26 C25 C43 108.2(3)
C24 C25 C43 100.2(3)
C26 C25 C67 108.8(3)
C24 C25 C67 117.0(3)
C43 C25 C67 114.7(3)
C37 C38 C20 120.5(3)
C37 C38 C39 120.1(4)
C20 C38 C39 107.6(3)
C52 C51 C50 121.4(4)
C52 C51 C60 119.1(4)
C50 C51 C60 107.3(3)
C30 C13 C14 120.5(3)
C30 C13 C12 120.7(3)
C14 C13 C12 106.2(3)
C34 C35 C36 119.8(3)
C34 C35 C52 119.6(4)
C36 C35 C52 108.1(3)
C55 C60 C59 120.7(4)
C55 C60 C51 120.1(4)
C59 C60 C51 107.8(4)
C46 C47 C29 119.1(4)
C46 C47 C48 120.1(3)
C29 C47 C48 107.7(3)
C17 C16 C34 120.7(3)
C17 C16 C15 119.7(3)
C34 C16 C15 107.8(3)
C10 C9 C8 105.7(3)
C10 C9 C61 117.5(3)
C8 C9 C61 109.9(3)
C10 C9 C1 114.4(3)
C8 C9 C1 103.4(2)
C61 C9 C1 105.0(3)
C60 C55 C56 118.8(4)
C60 C55 C54 120.0(4)
C56 C55 C54 108.4(4)
C49 C48 C31 120.2(4)
C49 C48 C47 120.1(4)
C31 C48 C47 108.0(3)
C59 C58 C57 120.4(4)
C59 C58 C46 120.0(4)
C57 C58 C46 108.1(3)
C50 C33 C34 120.5(4)
C50 C33 C32 119.9(3)
C34 C33 C32 107.9(3)
C29 C28 C11 120.9(3)
C29 C28 C27 120.6(3)
C11 C28 C27 106.1(3)
C2 C1 C6 106.7(3)
C2 C1 C65 116.8(3)
C6 C1 C65 111.1(3)
C2 C1 C9 114.5(3)
C6 C1 C9 103.3(2)
C65 C1 C9 103.7(3)
C15 C14 C13 119.6(4)
C15 C14 C3 121.4(3)
C13 C14 C3 107.5(3)
C8 C24 C23 119.2(3)
C8 C24 C25 122.8(3)
C23 C24 C25 110.0(3)
C2 C3 C14 109.2(3)
C2 C3 C4 125.1(3)
C14 C3 C4 121.1(3)
C42 C41 C56 120.4(3)
C42 C41 C40 119.7(4)
C56 C41 C40 107.8(3)
C23 C22 C21 119.0(3)
C23 C22 C39 120.2(4)
C21 C22 C39 107.9(3)
C56 C57 C58 119.6(3)
C56 C57 C44 120.5(4)
C58 C57 C44 109.0(3)
C19 C20 C21 118.7(3)
C19 C20 C38 120.2(4)
C21 C20 C38 108.2(3)
C47 C46 C45 120.6(4)
C47 C46 C58 119.8(3)
C45 C46 C58 107.6(3)
C32 C31 C30 119.8(4)
C32 C31 C48 119.7(4)
C30 C31 C48 108.2(3)
C27 C45 C46 119.8(3)
C27 C45 C44 119.2(4)
C46 C45 C44 108.2(3)
C28 C29 C30 119.6(3)
C28 C29 C47 119.8(3)
C30 C29 C47 107.8(3)
C14 C15 C32 120.5(3)
C14 C15 C16 119.7(4)
C32 C15 C16 107.0(3)
C22 C23 C24 121.3(3)
C22 C23 C42 119.8(3)
C24 C23 C42 109.3(3)
C13 C30 C31 119.8(3)
C13 C30 C29 119.1(3)
C31 C30 C29 108.3(3)
C41 C42 C43 120.7(4)
C41 C42 C23 120.2(3)
C43 C42 C23 108.2(3)
C44 C43 C42 118.6(3)
C44 C43 C25 123.8(3)
C42 C43 C25 109.9(3)
C51 C52 C53 120.7(4)
C51 C52 C35 119.2(4)
C53 C52 C35 107.7(4)
C40 C39 C38 120.2(4)
C40 C39 C22 120.1(3)
C38 C39 C22 107.6(3)
C3 C2 C12 108.3(3)
C3 C2 C1 123.9(3)
C12 C2 C1 123.2(3)
C16 C17 C18 119.2(3)
C16 C17 C4 124.3(3)
C18 C17 C4 110.2(3)
C45 C27 C28 120.1(4)
C45 C27 C26 121.0(3)
C28 C27 C26 107.9(3)
C12 C11 C28 120.0(3)
C12 C11 C10 120.7(3)
C28 C11 C10 108.2(3)
C26 C10 C11 107.9(3)
C26 C10 C9 125.0(3)
C11 C10 C9 122.8(3)
C6 C5 C19 119.0(3)
C6 C5 C4 123.6(3)
C19 C5 C4 109.4(3)
C21 C7 C6 120.9(3)
C21 C7 C8 120.5(3)
C6 C7 C8 110.5(3)
C20 C19 C5 121.5(3)
C20 C19 C18 119.6(3)
C5 C19 C18 109.2(3)
C10 C26 C27 109.8(3)
C10 C26 C25 123.9(3)
C27 C26 C25 122.6(3)
C11 C12 C13 119.7(3)
C11 C12 C2 121.3(3)
C13 C12 C2 108.7(3)
C5 C6 C7 120.3(3)
C5 C6 C1 123.7(3)
C7 C6 C1 110.9(3)
C7 C21 C22 119.2(3)
C7 C21 C20 119.2(3)
C22 C21 C20 108.6(3)
C24 C8 C7 120.4(3)
C24 C8 C9 124.2(3)
C7 C8 C9 110.8(3)
C18 C36 C35 118.8(3)
C18 C36 C37 120.2(4)
C35 C36 C37 108.4(3)
C76 C77 C78 120.6(5)
C76 C77 H61 116(2)
C78 C77 H61 123(2)
C79 C78 C77 118.8(5)
C79 C78 H62 126(2)
C77 C78 H62 115(2)
C76 C75 C80 118.4(4)
C76 C75 C74 120.8(3)
C80 C75 C74 120.8(4)
C78 C79 C80 120.9(4)
C78 C79 H64 122(3)
C80 C79 H64 117(3)
C77 C76 C75 120.7(4)
C77 C76 H65 119(2)
C75 C76 H65 121(2)
C79 C80 C75 120.5(4)
C79 C80 H66 121(2)
C75 C80 H66 118(2)
C75 C74 C4 114.9(3)
C75 C74 H672 110(2)
C4 C74 H672 109.8(18)
C75 C74 H671 110.7(18)
C4 C74 H671 105.4(18)
H672 C74 H671 106(3)
C68 C69 C70 120.9(4)
C68 C69 H68 115.0(19)
C70 C69 H68 124.0(19)
C71 C70 C69 120.5(4)
C71 C70 H69 124(2)
C69 C70 H69 116(2)
C72 C73 C68 122.0(4)
C72 C73 H70 120(2)
C68 C73 H70 118(2)
C69 C68 C73 117.6(4)
C69 C68 C67 120.5(4)
C73 C68 C67 121.8(3)
C68 C67 C25 118.4(3)
C68 C67 H722 108(2)
C25 C67 H722 103.4(19)
C68 C67 H721 110.6(18)
C25 C67 H721 106.3(19)
H722 C67 H721 110(3)
C70 C71 C72 118.8(4)
C70 C71 H73 117(3)
C72 C71 H73 124(3)
C73 C72 C71 120.1(5)
C73 C72 H74 127(2)
C71 C72 H74 113(2)
C64 C63 C62 113.7(3)
C64 C63 H751 110(2)
C62 C63 H751 109(2)
C64 C63 H752 108.4(18)
C62 C63 H752 110.3(18)
H751 C63 H752 105(3)
C63 C62 C61 112.4(3)
C63 C62 H762 111.8(18)
C61 C62 H762 107.7(18)
C63 C62 H761 112(2)
C61 C62 H761 108(2)
H762 C62 H761 105(3)
C63 C64 C65 114.1(3)
C63 C64 H772 109.8(17)
C65 C64 H772 108.3(17)
C63 C64 H771 111.3(19)
C65 C64 H771 106.2(18)
H772 C64 H771 107(2)
C66 C61 C62 105.3(3)
C66 C61 C9 102.0(3)
C62 C61 C9 114.5(3)
C66 C61 H78 112.1(18)
C62 C61 H78 111.0(17)
C9 C61 H78 111.4(18)
C66 C65 C64 105.3(3)
C66 C65 C1 102.0(3)
C64 C65 C1 113.5(3)
C66 C65 H79 113.2(18)
C64 C65 H79 110.0(16)
C1 C65 H79 112.5(17)
O1 C66 C61 127.0(4)
O1 C66 C65 127.0(4)
C61 C66 C65 105.9(3)
S1 C81 S2 179.2(4)

loop_
_geom_bond_atom_site_label_1
_geom_bond_atom_site_label_2
_geom_bond_distance
O1 C66 1.210(4)
C49 C48 1.388(5)
C49 C50 1.442(5)
C49 C59 1.464(5)
S1 C81 1.520(5)
C40 C39 1.386(5)
C40 C54 1.450(5)
C40 C41 1.464(5)
S2 C81 1.532(5)
C56 C57 1.391(5)
C56 C41 1.442(5)
C56 C55 1.444(5)
C32 C31 1.392(5)
C32 C15 1.451(5)
C32 C33 1.457(5)
C18 C36 1.404(5)
C18 C17 1.430(5)
C18 C19 1.451(5)
C37 C38 1.388(5)
C37 C36 1.445(5)
C37 C53 1.451(5)
C50 C33 1.387(5)
C50 C51 1.443(5)
C4 C3 1.515(5)
C4 C5 1.536(5)
C4 C17 1.539(5)
C4 C74 1.566(5)
C53 C54 1.399(5)
C53 C52 1.448(5)
C54 C55 1.446(5)
C44 C43 1.381(5)
C44 C57 1.442(5)
C44 C45 1.473(5)
C59 C58 1.388(5)
C59 C60 1.445(5)
C34 C35 1.394(5)
C34 C16 1.436(5)
C34 C33 1.444(5)
C25 C26 1.514(5)
C25 C24 1.537(5)
C25 C43 1.548(5)
C25 C67 1.566(5)
C38 C20 1.441(5)
C38 C39 1.451(5)
C51 C52 1.392(5)
C51 C60 1.468(5)
C13 C30 1.395(5)
C13 C14 1.443(5)
C13 C12 1.445(5)
C35 C36 1.437(5)
C35 C52 1.453(5)
C60 C55 1.396(5)
C47 C46 1.398(5)
C47 C29 1.452(5)
C47 C48 1.453(5)
C16 C17 1.376(5)
C16 C15 1.483(5)
C9 C10 1.506(5)
C9 C8 1.535(4)
C9 C61 1.554(5)
C9 C1 1.633(4)
C48 C31 1.446(5)
C58 C57 1.439(5)
C58 C46 1.460(5)
C28 C29 1.382(5)
C28 C11 1.443(5)
C28 C27 1.445(5)
C1 C2 1.513(5)
C1 C6 1.536(5)
C1 C65 1.564(5)
C14 C15 1.374(5)
C14 C3 1.472(5)
C24 C8 1.372(4)
C24 C23 1.431(5)
C3 C2 1.368(5)
C41 C42 1.398(5)
C22 C23 1.399(5)
C22 C21 1.429(5)
C22 C39 1.451(5)
C20 C19 1.399(5)
C20 C21 1.436(5)
C46 C45 1.445(5)
C31 C30 1.438(5)
C45 C27 1.379(5)
C29 C30 1.448(5)
C23 C42 1.445(5)
C42 C43 1.438(5)
C2 C12 1.457(5)
C27 C26 1.457(5)
C11 C12 1.371(5)
C11 C10 1.478(5)
C10 C26 1.360(4)
C5 C6 1.376(4)
C5 C19 1.438(4)
C7 C21 1.404(4)
C7 C6 1.426(4)
C7 C8 1.427(4)
C77 C76 1.386(6)
C77 C78 1.401(6)
C77 H61 0.95(4)
C78 C79 1.370(6)
C78 H62 1.10(4)
C75 C76 1.389(5)
C75 C80 1.400(5)
C75 C74 1.503(5)
C79 C80 1.393(6)
C79 H64 1.00(4)
C76 H65 1.01(4)
C80 H66 1.08(4)
C74 H672 1.04(3)
C74 H671 1.06(3)
C69 C68 1.385(5)
C69 C70 1.395(6)
C69 H68 1.00(3)
C70 C71 1.382(6)
C70 H69 1.02(4)
C73 C72 1.377(5)
C73 C68 1.389(5)
C73 H70 0.96(4)
C68 C67 1.504(5)
C67 H722 0.99(3)
C67 H721 1.06(4)
C71 C72 1.388(6)
C71 H73 1.00(4)
C72 H74 1.00(4)
C63 C64 1.529(5)
C63 C62 1.533(5)
C63 H751 1.02(4)
C63 H752 1.01(3)
C62 C61 1.547(5)
C62 H762 1.09(4)
C62 H761 0.98(4)
C64 C65 1.545(5)
C64 H772 1.03(3)
C64 H771 1.01(3)
C61 C66 1.508(5)
C61 H78 1.10(3)
C65 C66 1.509(5)
C65 H79 1.00(3)
